data_4026999
loop_
_publ_author_name
'Adele E. Pasqua'
'James J. Crawford'
'De-Liang Long'
'Rodolfo Marquez'

_publ_section_title
;
 Protecting Group Free, Stereocontrolled Synthesis of \b-Halo-enamides
;
_journal_name_full 'Journal of Organic Chemistry'
_journal_page_first 2149
_journal_page_last 2158
_journal_paper_doi 10.1021/jo202130e
_journal_volume 77
_journal_year 2012
_chemical_formula_sum 'C8 H11 I2 N O'
_chemical_formula_weight 390.98
_chemical_name_systematic
;
 ?
;
_space_group_IT_number 14
_symmetry_cell_setting monoclinic
_symmetry_space_group_name_Hall '-P 2ybc'
_symmetry_space_group_name_H-M 'P 1 21/c 1'
_atom_sites_solution_hydrogens geom
_atom_sites_solution_primary direct
_atom_sites_solution_secondary difmap
_audit_creation_method SHELXL-97
_cell_angle_alpha 90.00
_cell_angle_beta 100.536(3)
_cell_angle_gamma 90.00
_cell_formula_units_Z 4
_cell_length_a 6.9197(2)
_cell_length_b 14.4321(4)
_cell_length_c 10.8204(4)
_cell_measurement_reflns_used 3980
_cell_measurement_temperature 150(2)
_cell_measurement_theta_max 25.9
_cell_measurement_theta_min 2.99
_cell_volume 1062.37(6)
_computing_cell_refinement
;
CrysAlisPro, Oxford Diffraction Ltd.,
Version 1.171.34.44 (release 25-10-2010 CrysAlis171 .NET)
(compiled Oct 25 2010,18:11:34)
;
_computing_data_collection
;
CrysAlisPro, Oxford Diffraction Ltd.,
Version 1.171.34.44 (release 25-10-2010 CrysAlis171 .NET)
(compiled Oct 25 2010,18:11:34)
;
_computing_data_reduction
;
CrysAlisPro, Oxford Diffraction Ltd.,
Version 1.171.34.44 (release 25-10-2010 CrysAlis171 .NET)
(compiled Oct 25 2010,18:11:34)
;
_computing_structure_refinement 'SHELXL-97 (Sheldrick, 2008)'
_computing_structure_solution 'SHELXL-97 (Sheldrick, 2008)'
_diffrn_ambient_temperature 150(2)
_diffrn_detector_area_resol_mean 10.438
_diffrn_measured_fraction_theta_full 0.996
_diffrn_measured_fraction_theta_max 0.996
_diffrn_measurement_device_type 'Xcalibur, Atlas, Gemini Ultra'
_diffrn_measurement_method '\w & \p scans'
_diffrn_radiation_monochromator graphite
_diffrn_radiation_source 'fine-focus sealed tube'
_diffrn_radiation_type MoK\a
_diffrn_radiation_wavelength 0.71073
_diffrn_reflns_av_R_equivalents 0.0456
_diffrn_reflns_av_sigmaI/netI 0.0409
_diffrn_reflns_limit_h_max 8
_diffrn_reflns_limit_h_min -8
_diffrn_reflns_limit_k_max 17
_diffrn_reflns_limit_k_min -17
_diffrn_reflns_limit_l_max 13
_diffrn_reflns_limit_l_min -12
_diffrn_reflns_number 8621
_diffrn_reflns_theta_full 26.00
_diffrn_reflns_theta_max 26.00
_diffrn_reflns_theta_min 2.99
_diffrn_standards_decay_% none
_exptl_absorpt_coefficient_mu 5.88
_exptl_absorpt_correction_T_max 0.828
_exptl_absorpt_correction_T_min 0.513
_exptl_absorpt_correction_type analytical
_exptl_absorpt_process_details
;
CrysAlisPro, Oxford Diffraction Ltd.,
Version 1.171.34.44 (release 25-10-2010 CrysAlis171 .NET)
(compiled Oct 25 2010,18:11:34)
Analytical numeric absorption correction using a multifaceted crystal
            model based on expressions derived by R.C. Clark & J.S. Reid.
(Clark, R. C. & Reid, J. S. (1995). Acta Cryst. A51, 887-897)
;
_exptl_crystal_colour colourless
_exptl_crystal_density_diffrn 2.444
_exptl_crystal_density_meas ?
_exptl_crystal_description block
_exptl_crystal_F_000 720
_exptl_crystal_size_max 0.21
_exptl_crystal_size_mid 0.07
_exptl_crystal_size_min 0.03
_refine_diff_density_max 0.62
_refine_diff_density_min -0.60
_refine_diff_density_rms 0.14
_refine_ls_extinction_coef none
_refine_ls_extinction_method none
_refine_ls_goodness_of_fit_ref 1.046
_refine_ls_hydrogen_treatment constr
_refine_ls_matrix_type full
_refine_ls_number_parameters 109
_refine_ls_number_reflns 2085
_refine_ls_number_restraints 0
_refine_ls_restrained_S_all 1.046
_refine_ls_R_factor_all 0.0345
_refine_ls_R_factor_gt 0.0248
_refine_ls_shift/su_max 0.001
_refine_ls_shift/su_mean 0.000
_refine_ls_structure_factor_coef Fsqd
_refine_ls_weighting_details 'calc w=1/[\s^2^(Fo^2^)+(0.0091P)^2^+0.0000P] where P=(Fo^2^+2Fc^2^)/3'
_refine_ls_weighting_scheme calc
_refine_ls_wR_factor_gt 0.0407
_refine_ls_wR_factor_ref 0.0440
_reflns_number_gt 1763
_reflns_number_total 2085
_reflns_threshold_expression >2\s(I)
_cod_data_source_file jo202130e_si_002.cif
_cod_data_source_block elisa205
_cod_depositor_comments
;
The following automatic conversions were performed:

'_exptl_crystal_density_meas' value 'none' was changed to '?' - the
value is perceived as not measured.

Automatic conversion script
Id: cif_fix_values 3008 2015-01-20 13:52:24Z robertas 
;
_cod_database_code 4026999

loop_
_symmetry_equiv_pos_as_xyz
'x, y, z'
'-x, y+1/2, -z+1/2'
'-x, -y, -z'
'x, -y-1/2, z-1/2'

loop_
_atom_site_label
_atom_site_type_symbol
_atom_site_fract_x
_atom_site_fract_y
_atom_site_fract_z
_atom_site_U_iso_or_equiv
_atom_site_adp_type
_atom_site_occupancy
_atom_site_symmetry_multiplicity
_atom_site_calc_flag
_atom_site_refinement_flags
I1 I 0.40143(3) 0.577470(18) 0.82491(3) 0.02305(9) Uani 1 1 d .
I2 I 0.75293(4) 0.402157(18) 0.78938(3) 0.02369(9) Uani 1 1 d .
O1 O 1.0647(4) 0.72170(19) 0.8360(3) 0.0241(7) Uani 1 1 d .
N1 N 0.8369(4) 0.6791(2) 0.9500(3) 0.0171(7) Uani 1 1 d .
C1 C 0.9728(5) 0.7401(3) 0.9193(4) 0.0186(9) Uani 1 1 d .
C2 C 0.9973(6) 0.8304(3) 0.9888(4) 0.0243(10) Uani 1 1 d .
H2A H 1.1121 0.8636 0.9676 0.029 Uiso 1 1 calc R
H2B H 1.0248 0.8178 1.0803 0.029 Uiso 1 1 calc R
C3 C 0.8148(6) 0.8931(3) 0.9578(4) 0.0259(10) Uani 1 1 d .
H3A H 0.8563 0.9587 0.9692 0.031 Uiso 1 1 calc R
H3B H 0.7534 0.8844 0.8684 0.031 Uiso 1 1 calc R
C4 C 0.6633(6) 0.8727(3) 1.0399(4) 0.0269(10) Uani 1 1 d .
H4A H 0.7255 0.8813 1.1291 0.032 Uiso 1 1 calc R
H4B H 0.5550 0.9182 1.0203 0.032 Uiso 1 1 calc R
C5 C 0.5772(5) 0.7757(3) 1.0235(4) 0.0251(10) Uani 1 1 d .
H5A H 0.5064 0.7691 0.9358 0.030 Uiso 1 1 calc R
H5B H 0.4793 0.7691 1.0792 0.030 Uiso 1 1 calc R
C6 C 0.7252(6) 0.6969(3) 1.0516(4) 0.0224(10) Uani 1 1 d .
H6A H 0.8191 0.7116 1.1297 0.027 Uiso 1 1 calc R
H6B H 0.6545 0.6396 1.0670 0.027 Uiso 1 1 calc R
C7 C 0.8442(5) 0.5885(3) 0.9008(4) 0.0171(9) Uani 1 1 d .
H7 H 0.9716 0.5635 0.9022 0.021 Uiso 1 1 calc R
C8 C 0.6941(5) 0.5344(3) 0.8529(4) 0.0176(9) Uani 1 1 d .

loop_
_atom_site_aniso_label
_atom_site_aniso_U_11
_atom_site_aniso_U_22
_atom_site_aniso_U_33
_atom_site_aniso_U_23
_atom_site_aniso_U_13
_atom_site_aniso_U_12
I1 0.01721(14) 0.02554(16) 0.02641(18) -0.00092(13) 0.00402(11) 0.00069(11)
I2 0.02680(15) 0.01804(15) 0.02569(18) -0.00252(12) 0.00338(12) 0.00268(11)
O1 0.0211(14) 0.0256(16) 0.0280(18) 0.0016(14) 0.0110(13) 0.0009(12)
N1 0.0179(16) 0.0159(18) 0.018(2) 0.0012(15) 0.0054(14) 0.0015(14)
C1 0.016(2) 0.019(2) 0.020(3) 0.0071(19) 0.0003(18) 0.0063(17)
C2 0.027(2) 0.021(2) 0.026(3) -0.002(2) 0.0067(19) -0.0072(18)
C3 0.034(2) 0.017(2) 0.027(3) 0.001(2) 0.005(2) 0.0020(19)
C4 0.032(2) 0.020(2) 0.029(3) -0.001(2) 0.008(2) 0.0006(19)
C5 0.025(2) 0.025(2) 0.027(3) 0.001(2) 0.0085(19) 0.0029(18)
C6 0.026(2) 0.024(2) 0.019(2) -0.002(2) 0.0084(18) -0.0020(18)
C7 0.0175(19) 0.018(2) 0.017(2) 0.0016(18) 0.0045(17) 0.0037(16)
C8 0.019(2) 0.016(2) 0.019(2) 0.0010(18) 0.0067(17) 0.0051(17)

loop_
_atom_type_symbol
_atom_type_description
_atom_type_scat_dispersion_real
_atom_type_scat_dispersion_imag
_atom_type_scat_source
I I -0.4742 1.8119 'International Tables Vol C Tables 4.2.6.8 and 6.1.1.4'
O O 0.0106 0.0060 'International Tables Vol C Tables 4.2.6.8 and 6.1.1.4'
N N 0.0061 0.0033 'International Tables Vol C Tables 4.2.6.8 and 6.1.1.4'
C C 0.0033 0.0016 'International Tables Vol C Tables 4.2.6.8 and 6.1.1.4'
H H 0.0000 0.0000 'International Tables Vol C Tables 4.2.6.8 and 6.1.1.4'

loop_
_geom_angle_atom_site_label_1
_geom_angle_atom_site_label_2
_geom_angle_atom_site_label_3
_geom_angle
C1 N1 C7 115.4(3)
C1 N1 C6 122.9(3)
C7 N1 C6 120.0(3)
O1 C1 N1 120.7(4)
O1 C1 C2 122.1(4)
N1 C1 C2 117.1(4)
C1 C2 C3 112.8(3)
C4 C3 C2 112.6(3)
C5 C4 C3 114.1(4)
C4 C5 C6 115.5(3)
N1 C6 C5 113.9(3)
C8 C7 N1 127.7(3)
C7 C8 I1 123.4(3)
C7 C8 I2 118.7(3)
I1 C8 I2 117.76(18)

loop_
_geom_bond_atom_site_label_1
_geom_bond_atom_site_label_2
_geom_bond_distance
I1 C8 2.087(4)
I2 C8 2.093(4)
O1 C1 1.223(5)
N1 C1 1.372(5)
N1 C7 1.416(5)
N1 C6 1.477(5)
C1 C2 1.499(5)
C2 C3 1.540(5)
C3 C4 1.522(6)
C4 C5 1.518(5)
C5 C6 1.524(5)
C7 C8 1.327(5)

loop_
_cod_related_entry_id
_cod_related_entry_database
_cod_related_entry_code
1 ChemSpider 30659476
